data_2218908
loop_
_publ_author_name
'Akhtar, Tashfeen'
'Hameed, Shahid'
'Zia-ur-Rehman, Muhammad'
'Hussain Bukhari, Tanveer'
'Khan, Islamullah'

_publ_section_title
;
 4-<i>n</i>-Butyl-3-(3-methylphenyl)-1<i>H</i>-1,2,4-triazol-5(4<i>H</i>)-one
;
_journal_coeditor_code BT2734
_journal_issue 8
_journal_name_full 'Acta Crystallographica Section E'
_journal_page_first o1388
_journal_paper_doi 10.1107/S1600536808019661
_journal_volume 64
_journal_year 2008
_chemical_formula_iupac 'C13 H17 N3 O'
_chemical_formula_moiety 'C13 H17 N3 O'
_chemical_formula_sum 'C13 H17 N3 O'
_chemical_formula_weight 231.30
_chemical_name_systematic
;
4-<i>n</i>-Butyl-3-(3-methylphenyl)-1<i>H</i>-1,2,4-triazol-5(4<i>H</i>)-one
;
_space_group_IT_number 37
_symmetry_cell_setting orthorhombic
_symmetry_space_group_name_Hall 'C 2 -2c'
_symmetry_space_group_name_H-M 'C c c 2'
_atom_sites_solution_hydrogens geom
_atom_sites_solution_primary direct
_atom_sites_solution_secondary difmap
_audit_creation_method SHELXL-97
_cell_angle_alpha 90.00
_cell_angle_beta 90.00
_cell_angle_gamma 90.00
_cell_formula_units_Z 8
_cell_length_a 16.905(5)
_cell_length_b 18.139(5)
_cell_length_c 8.145(2)
_cell_measurement_reflns_used 1751
_cell_measurement_temperature 296(2)
_cell_measurement_theta_max 22.2
_cell_measurement_theta_min 2.99
_cell_volume 2497.6(12)
_computing_cell_refinement 'APEX2 (Bruker, 2007)'
_computing_data_collection 'APEX2 (Bruker, 2007)'
_computing_data_reduction 'SAINT (Bruker, 2007)'
_computing_molecular_graphics 'ORTEP-3 for Windows (Farrugia, 1997) and PLATON (Spek, 2003)'
_computing_publication_material 'WinGX (Farrugia, 1999) and PLATON (Spek, 2003)'
_computing_structure_refinement 'SHELXL97 (Sheldrick, 2008)'
_computing_structure_solution 'SHELXS97 (Sheldrick, 2008)'
_diffrn_ambient_temperature 296(2)
_diffrn_detector_area_resol_mean 7.40
_diffrn_measured_fraction_theta_full 0.994
_diffrn_measured_fraction_theta_max 0.994
_diffrn_measurement_device_type 'Bruker APEXII CCD area-detector'
_diffrn_measurement_method '\f and \w'
_diffrn_radiation_monochromator graphite
_diffrn_radiation_source 'fine-focus sealed tube'
_diffrn_radiation_type MoK\a
_diffrn_radiation_wavelength 0.71073
_diffrn_reflns_av_R_equivalents 0.0660
_diffrn_reflns_av_sigmaI/netI 0.0576
_diffrn_reflns_limit_h_max 23
_diffrn_reflns_limit_h_min -20
_diffrn_reflns_limit_k_max 24
_diffrn_reflns_limit_k_min -23
_diffrn_reflns_limit_l_max 7
_diffrn_reflns_limit_l_min -11
_diffrn_reflns_number 8129
_diffrn_reflns_theta_full 29.15
_diffrn_reflns_theta_max 29.15
_diffrn_reflns_theta_min 2.41
_exptl_absorpt_coefficient_mu 0.081
_exptl_absorpt_correction_type none
_exptl_crystal_colour White
_exptl_crystal_density_diffrn 1.230
_exptl_crystal_density_method 'not measured'
_exptl_crystal_description Orthorhombic
_exptl_crystal_F_000 992
_exptl_crystal_size_max 0.26
_exptl_crystal_size_mid 0.19
_exptl_crystal_size_min 0.12
_refine_diff_density_max 0.153
_refine_diff_density_min -0.246
_refine_ls_extinction_method none
_refine_ls_goodness_of_fit_ref 1.068
_refine_ls_hydrogen_treatment mixed
_refine_ls_matrix_type full
_refine_ls_number_parameters 160
_refine_ls_number_reflns 1791
_refine_ls_number_restraints 1
_refine_ls_restrained_S_all 1.068
_refine_ls_R_factor_all 0.0953
_refine_ls_R_factor_gt 0.0462
_refine_ls_shift/su_max 0.000
_refine_ls_shift/su_mean 0.000
_refine_ls_structure_factor_coef Fsqd
_refine_ls_weighting_details 'calc w=1/[\s^2^(Fo^2^)+(0.0435P)^2^] where P=(Fo^2^+2Fc^2^)/3'
_refine_ls_weighting_scheme calc
_refine_ls_wR_factor_gt 0.0883
_refine_ls_wR_factor_ref 0.1057
_reflns_number_gt 1118
_reflns_number_total 1791
_reflns_threshold_expression I>2\s(I)
_cod_data_source_file bt2734.cif
_cod_data_source_block I
_cod_depositor_comments
;
The following automatic conversions were performed:
'_symmetry_cell_setting' value 'Orthorhombic' changed to 'orthorhombic'
according to '/home/saulius/struct/CIF-dictionaries/cif_core.dic'
dictionary named 'cif_core.dic' version 2.4.1 from 2010-06-29.

Automatic conversion script
Id: cif_fix_enum 1527 2010-12-29 10:47:43Z saulius 

The following automatic conversions were performed:

'_symmetry_cell_setting' value 'Orthorhombic' changed to
'orthorhombic' according to
/home/saulius/struct/CIF-dictionaries/cif_core.dic dictionary named
'cif_core.dic' version 2.4.1 from 2010-06-29.

Automatic conversion script
Id: cif_fix_values 1715 2011-07-08 13:25:40Z adriana 
;
_cod_original_cell_volume 2497.5(11)
_cod_database_code 2218908
_cod_database_fobs_code 2218908

loop_
_symmetry_equiv_pos_as_xyz
'x, y, z'
'-x, -y, z'
'x, -y, z+1/2'
'-x, y, z+1/2'
'x+1/2, y+1/2, z'
'-x+1/2, -y+1/2, z'
'x+1/2, -y+1/2, z+1/2'
'-x+1/2, y+1/2, z+1/2'

loop_
_atom_site_type_symbol
_atom_site_label
_atom_site_fract_x
_atom_site_fract_y
_atom_site_fract_z
_atom_site_U_iso_or_equiv
_atom_site_adp_type
_atom_site_calc_flag
_atom_site_refinement_flags
_atom_site_occupancy
N N1 0.09066(14) 0.37056(10) 0.2364(3) 0.0349(5) Uani d . 1
N N2 0.08503(15) 0.41720(12) -0.0051(3) 0.0407(6) Uani d . 1
N N3 0.08408(14) 0.34149(11) -0.0273(3) 0.0412(6) Uani d . 1
O O1 0.09681(11) 0.49894(11) 0.2110(2) 0.0500(6) Uani d . 1
C C1 0.08634(17) 0.23582(14) 0.1565(3) 0.0350(6) Uani d . 1
C C2 0.02844(17) 0.20574(14) 0.2574(4) 0.0449(8) Uani d . 1
H H2 -0.0090 0.2359 0.3072 0.054 Uiso calc R 1
C C3 0.0272(2) 0.13041(15) 0.2829(4) 0.0531(9) Uani d . 1
H H3 -0.0111 0.1100 0.3510 0.064 Uiso calc R 1
C C4 0.08179(19) 0.08554(16) 0.2092(4) 0.0501(8) Uani d . 1
H H4 0.0791 0.0349 0.2257 0.060 Uiso calc R 1
C C5 0.14059(18) 0.11403(14) 0.1111(4) 0.0423(7) Uani d . 1
C C6 0.14204(17) 0.18975(14) 0.0851(3) 0.0389(7) Uani d . 1
H H6 0.1811 0.2099 0.0185 0.047 Uiso calc R 1
C C7 0.08757(16) 0.31523(14) 0.1205(3) 0.0355(6) Uani d . 1
C C8 0.09113(17) 0.43677(14) 0.1525(3) 0.0360(6) Uani d . 1
C C9 0.11284(18) 0.36397(14) 0.4094(3) 0.0385(7) Uani d . 1
H H9A 0.0902 0.3192 0.4546 0.046 Uiso calc R 1
H H9B 0.0916 0.4055 0.4701 0.046 Uiso calc R 1
C C10 0.20182(18) 0.36205(16) 0.4290(4) 0.0475(7) Uani d . 1
H H10A 0.2223 0.3202 0.3683 0.057 Uiso calc R 1
H H10B 0.2239 0.4063 0.3803 0.057 Uiso calc R 1
C C11 0.22993(18) 0.35668(17) 0.6045(4) 0.0499(8) Uani d . 1
H H11A 0.2064 0.3137 0.6557 0.060 Uiso calc R 1
H H11B 0.2125 0.3999 0.6646 0.060 Uiso calc R 1
C C12 0.2024(2) 0.06501(17) 0.0313(5) 0.0615(10) Uani d . 1
H H13A 0.2245 0.0325 0.1123 0.092 Uiso calc R 1
H H13B 0.2436 0.0951 -0.0145 0.092 Uiso calc R 1
H H13C 0.1782 0.0364 -0.0543 0.092 Uiso calc R 1
H H22 0.0837(17) 0.4487(16) -0.097(4) 0.060(10) Uiso d . 1
C C13 0.31893(19) 0.35095(19) 0.6144(5) 0.0622(9) Uani d . 1
H H13D 0.3366 0.3098 0.5500 0.093 Uiso calc R 1
H H13E 0.3345 0.3440 0.7267 0.093 Uiso calc R 1
H H13F 0.3423 0.3955 0.5730 0.093 Uiso calc R 1

loop_
_atom_site_aniso_label
_atom_site_aniso_U_11
_atom_site_aniso_U_22
_atom_site_aniso_U_33
_atom_site_aniso_U_12
_atom_site_aniso_U_13
_atom_site_aniso_U_23
N1 0.0461(15) 0.0309(11) 0.0277(12) -0.0011(10) -0.0020(12) -0.0027(9)
N2 0.0577(17) 0.0319(12) 0.0325(14) -0.0033(11) -0.0061(12) 0.0009(10)
N3 0.0553(15) 0.0328(12) 0.0356(14) -0.0028(10) -0.0050(12) -0.0019(11)
O1 0.0770(15) 0.0307(9) 0.0422(12) -0.0055(11) -0.0009(11) -0.0052(9)
C1 0.0398(16) 0.0312(13) 0.0341(15) -0.0004(12) -0.0074(13) -0.0035(12)
C2 0.047(2) 0.0412(15) 0.0464(18) -0.0008(12) 0.0070(15) -0.0014(14)
C3 0.056(2) 0.0449(16) 0.058(2) -0.0091(15) 0.0099(16) 0.0072(15)
C4 0.063(2) 0.0333(14) 0.054(2) -0.0028(14) -0.0098(18) 0.0041(15)
C5 0.0478(18) 0.0347(14) 0.0444(17) 0.0043(13) -0.0105(16) -0.0025(14)
C6 0.0432(17) 0.0385(15) 0.0350(16) -0.0024(12) -0.0011(13) -0.0017(13)
C7 0.0373(16) 0.0332(13) 0.0361(16) -0.0021(11) -0.0073(14) -0.0013(11)
C8 0.0434(17) 0.0343(14) 0.0303(15) -0.0015(12) -0.0013(13) -0.0029(12)
C9 0.0486(19) 0.0365(14) 0.0303(15) -0.0052(12) 0.0002(13) -0.0013(12)
C10 0.052(2) 0.0548(17) 0.0358(16) -0.0006(14) -0.0003(15) -0.0009(13)
C11 0.057(2) 0.0537(18) 0.0393(17) 0.0043(15) -0.0044(16) 0.0027(14)
C12 0.068(3) 0.0503(18) 0.066(2) 0.0181(17) -0.0004(19) -0.0076(17)
C13 0.059(2) 0.069(2) 0.059(2) 0.0085(17) -0.012(2) -0.0021(18)

loop_
_atom_type_symbol
_atom_type_description
_atom_type_scat_dispersion_real
_atom_type_scat_dispersion_imag
_atom_type_scat_source
C C 0.0033 0.0000 'International Tables Vol C Tables 4.2.6.8 and 6.1.1.4'
H H 0.0000 0.0000 'International Tables Vol C Tables 4.2.6.8 and 6.1.1.4'
N N 0.0061 0.0000 'International Tables Vol C Tables 4.2.6.8 and 6.1.1.4'
O O 0.0106 0.0000 'International Tables Vol C Tables 4.2.6.8 and 6.1.1.4'

loop_
_geom_angle_atom_site_label_1
_geom_angle_atom_site_label_2
_geom_angle_atom_site_label_3
_geom_angle
C7 N1 C8 107.1(2)
C7 N1 C9 127.6(2)
C8 N1 C9 123.1(2)
C8 N2 N3 113.0(2)
C8 N2 H22 127.2(19)
N3 N2 H22 119.8(19)
C7 N3 N2 104.0(2)
C6 C1 C2 119.3(2)
C6 C1 C7 119.8(3)
C2 C1 C7 120.8(3)
C3 C2 C1 119.2(3)
C3 C2 H2 120.4
C1 C2 H2 120.4
C4 C3 C2 120.8(3)
C4 C3 H3 119.6
C2 C3 H3 119.6
C3 C4 C5 121.2(3)
C3 C4 H4 119.4
C5 C4 H4 119.4
C4 C5 C6 118.2(3)
C4 C5 C12 121.7(3)
C6 C5 C12 120.1(3)
C5 C6 C1 121.3(3)
C5 C6 H6 119.3
C1 C6 H6 119.3
N3 C7 N1 111.7(2)
N3 C7 C1 123.0(2)
N1 C7 C1 125.2(2)
O1 C8 N2 128.5(3)
O1 C8 N1 127.4(2)
N2 C8 N1 104.1(2)
N1 C9 C10 111.0(2)
N1 C9 H9A 109.4
C10 C9 H9A 109.4
N1 C9 H9B 109.4
C10 C9 H9B 109.4
H9A C9 H9B 108.0
C11 C10 C9 114.5(3)
C11 C10 H10A 108.6
C9 C10 H10A 108.6
C11 C10 H10B 108.6
C9 C10 H10B 108.6
H10A C10 H10B 107.6
C10 C11 C13 111.7(3)
C10 C11 H11A 109.3
C13 C11 H11A 109.3
C10 C11 H11B 109.3
C13 C11 H11B 109.3
H11A C11 H11B 108.0
C5 C12 H13A 109.5
C5 C12 H13B 109.5
H13A C12 H13B 109.5
C5 C12 H13C 109.5
H13A C12 H13C 109.5
H13B C12 H13C 109.5
C11 C13 H13D 109.5
C11 C13 H13E 109.5
H13D C13 H13E 109.5
C11 C13 H13F 109.5
H13D C13 H13F 109.5
H13E C13 H13F 109.5

loop_
_geom_bond_atom_site_label_1
_geom_bond_atom_site_label_2
_geom_bond_distance
N1 C7 1.379(3)
N1 C8 1.382(3)
N1 C9 1.463(3)
N2 C8 1.336(4)
N2 N3 1.385(3)
N2 H22 0.94(3)
N3 C7 1.296(3)
O1 C8 1.228(3)
C1 C6 1.387(4)
C1 C2 1.390(4)
C1 C7 1.470(4)
C2 C3 1.382(3)
C2 H2 0.9300
C3 C4 1.369(4)
C3 H3 0.9300
C4 C5 1.376(4)
C4 H4 0.9300
C5 C6 1.390(4)
C5 C12 1.518(4)
C6 H6 0.9300
C9 C10 1.513(4)
C9 H9A 0.9700
C9 H9B 0.9700
C10 C11 1.509(4)
C10 H10A 0.9700
C10 H10B 0.9700
C11 C13 1.510(4)
C11 H11A 0.9700
C11 H11B 0.9700
C12 H13A 0.9600
C12 H13B 0.9600
C12 H13C 0.9600
C13 H13D 0.9600
C13 H13E 0.9600
C13 H13F 0.9600

loop_
_geom_hbond_atom_site_label_D
_geom_hbond_atom_site_label_H
_geom_hbond_atom_site_label_A
_geom_hbond_site_symmetry_A
_geom_hbond_distance_DH
_geom_hbond_distance_HA
_geom_hbond_distance_DA
_geom_hbond_angle_DHA
_geom_hbond_publ_flag
N2 H22 O1 3_564 0.94(3) 1.84(3) 2.775(3) 170(3) yes

loop_
_geom_torsion_atom_site_label_1
_geom_torsion_atom_site_label_2
_geom_torsion_atom_site_label_3
_geom_torsion_atom_site_label_4
_geom_torsion
C8 N2 N3 C7 1.7(3)
C6 C1 C2 C3 -0.6(4)
C7 C1 C2 C3 177.3(3)
C1 C2 C3 C4 -0.5(5)
C2 C3 C4 C5 1.7(5)
C3 C4 C5 C6 -1.6(5)
C3 C4 C5 C12 178.8(3)
C4 C5 C6 C1 0.5(4)
C12 C5 C6 C1 -179.9(3)
C2 C1 C6 C5 0.7(4)
C7 C1 C6 C5 -177.3(3)
N2 N3 C7 N1 0.0(3)
N2 N3 C7 C1 178.7(3)
C8 N1 C7 N3 -1.6(3)
C9 N1 C7 N3 -164.8(3)
C8 N1 C7 C1 179.8(3)
C9 N1 C7 C1 16.6(4)
C6 C1 C7 N3 55.9(4)
C2 C1 C7 N3 -122.1(3)
C6 C1 C7 N1 -125.7(3)
C2 C1 C7 N1 56.4(4)
N3 N2 C8 O1 176.6(3)
N3 N2 C8 N1 -2.6(3)
C7 N1 C8 O1 -176.8(3)
C9 N1 C8 O1 -12.7(5)
C7 N1 C8 N2 2.5(3)
C9 N1 C8 N2 166.6(3)
C7 N1 C9 C10 80.2(3)
C8 N1 C9 C10 -80.5(3)
N1 C9 C10 C11 178.9(2)
C9 C10 C11 C13 177.0(2)

loop_
_cod_related_entry_id
_cod_related_entry_database
_cod_related_entry_code
1 ChemSpider 24740331
